data_7716581
loop_
_publ_author_name
'Massoud, Salah S.'
'Mautner, Franz A.'
'Louka, Febee R.'
'Salem, Nahed M. H.'
'Fischer, Roland C.'
'Torvisco, Ana'
'Van&#x10d;o, J&#xe1;n'
'Belza, Jan'
'Dvo&#x159;&#xe1;k, Zden&#x11b;k'
'Tr&#xe1;vn&#xed;&#x10d;ek, Zden&#x11b;k'

_publ_section_title
;
 Structurally diverse zinc(II) complexes containing tripodal tetradentate
 phenoxido-amines with promising antiproliferative effects.
;
_journal_issue 29
_journal_name_full 'Dalton transactions (Cambridge, England : 2003)'
_journal_page_first 12261
_journal_page_last 12280
_journal_paper_doi 10.1039/d4dt00942h
_journal_volume 53
_journal_year 2024
_chemical_formula_moiety 'C42 H44 N6 O4 Zn2, 2(Cl O4), C H4 O'
_chemical_formula_sum 'C43 H48 Cl2 N6 O13 Zn2'
_chemical_formula_weight 1058.51
_space_group_crystal_system monoclinic
_space_group_IT_number 14
_space_group_name_Hall '-P 2ybc'
_space_group_name_H-M_alt 'P 1 21/c 1'
_atom_sites_solution_hydrogens geom
_atom_sites_solution_primary dual
_audit_creation_date 2021-12-09
_audit_creation_method
;
Olex2 1.3
(compiled 2020.11.12 svn.r5f609507 for OlexSys, GUI svn.r6408)
;
_audit_update_record
;
2024-02-23 deposited with the CCDC.	2024-07-09 downloaded from the CCDC.
;
_cell_angle_alpha 90
_cell_angle_beta 92.972(2)
_cell_angle_gamma 90
_cell_formula_units_Z 4
_cell_length_a 12.0862(6)
_cell_length_b 22.2611(10)
_cell_length_c 16.9693(8)
_cell_measurement_reflns_used 9951
_cell_measurement_temperature 100(2)
_cell_measurement_theta_max 29.99
_cell_measurement_theta_min 2.572
_cell_volume 4559.5(4)
_computing_cell_refinement 'SAINT v8.34A (Bruker, 2013)'
_computing_data_reduction 'SAINT v8.34A (Bruker, 2013)'
_computing_molecular_graphics 'Olex2 1.3 (Dolomanov et al., 2009)'
_computing_publication_material 'Olex2 1.3 (Dolomanov et al., 2009)'
_computing_structure_refinement 'SHELXL 2014/7 (Sheldrick, 2015)'
_computing_structure_solution 'SHELXD  (Sheldrick, 2008)'
_diffrn_ambient_temperature 99.99
_diffrn_detector 'Bruker APEX2 area detector'
_diffrn_detector_area_resol_mean 7.9
_diffrn_detector_type 'CCD area detector'
_diffrn_measured_fraction_theta_full 1.000
_diffrn_measured_fraction_theta_max 0.997
_diffrn_measurement_device 'three-circle diffractometer'
_diffrn_measurement_device_type 'Bruker SMART APEX2 area detector'
_diffrn_measurement_method '\w and \f scans'
_diffrn_radiation_monochromator 'mirror optics'
_diffrn_radiation_probe x-ray
_diffrn_radiation_type MoK\a
_diffrn_radiation_wavelength 0.71073
_diffrn_reflns_av_R_equivalents 0.0405
_diffrn_reflns_av_unetI/netI 0.0213
_diffrn_reflns_Laue_measured_fraction_full 1.000
_diffrn_reflns_Laue_measured_fraction_max 0.997
_diffrn_reflns_limit_h_max 16
_diffrn_reflns_limit_h_min -17
_diffrn_reflns_limit_k_max 31
_diffrn_reflns_limit_k_min -31
_diffrn_reflns_limit_l_max 23
_diffrn_reflns_limit_l_min -23
_diffrn_reflns_number 137562
_diffrn_reflns_point_group_measured_fraction_full 1.000
_diffrn_reflns_point_group_measured_fraction_max 0.997
_diffrn_reflns_theta_full 25.242
_diffrn_reflns_theta_max 30.013
_diffrn_reflns_theta_min 1.687
_diffrn_source 'microfocus sealed X-ray tube'
_diffrn_source_current 0.94
_diffrn_source_power 0.047
_diffrn_source_type 'Incoatec I\ms'
_diffrn_source_voltage 50.0
_diffrn_standards_number 0
_exptl_absorpt_coefficient_mu 1.241
_exptl_absorpt_correction_T_max 0.7460
_exptl_absorpt_correction_T_min 0.5430
_exptl_absorpt_correction_type multi-scan
_exptl_absorpt_process_details
;
SADABS-2014/4 (Bruker,2014) was used for absorption correction.
wR2(int) was 0.1284 before and 0.0519 after correction.
The Ratio of minimum to maximum transmission is 0.7279.
The \l/2 correction factor is Not present.
;
_exptl_crystal_colour green
_exptl_crystal_colour_primary green
_exptl_crystal_density_diffrn 1.542
_exptl_crystal_description block
_exptl_crystal_F_000 2184
_exptl_crystal_size_max 0.23
_exptl_crystal_size_mid 0.16
_exptl_crystal_size_min 0.14
_refine_diff_density_max 0.681
_refine_diff_density_min -0.533
_refine_diff_density_rms 0.069
_refine_ls_extinction_method none
_refine_ls_goodness_of_fit_ref 1.072
_refine_ls_hydrogen_treatment constr
_refine_ls_matrix_type full
_refine_ls_number_parameters 621
_refine_ls_number_reflns 13270
_refine_ls_number_restraints 54
_refine_ls_restrained_S_all 1.072
_refine_ls_R_factor_all 0.0369
_refine_ls_R_factor_gt 0.0302
_refine_ls_shift/su_max 0.003
_refine_ls_shift/su_mean 0.000
_refine_ls_structure_factor_coef Fsqd
_refine_ls_weighting_details 'w=1/[\s^2^(Fo^2^)+(0.0254P)^2^+4.5702P] where P=(Fo^2^+2Fc^2^)/3'
_refine_ls_weighting_scheme calc
_refine_ls_wR_factor_gt 0.0687
_refine_ls_wR_factor_ref 0.0724
_reflns_Friedel_coverage 0.000
_reflns_number_gt 11834
_reflns_number_total 13270
_reflns_threshold_expression 'I > 2\s(I)'
_cod_data_source_file d4dt00942h2.cif
_cod_data_source_block rf2167_0m_a
_cod_depositor_comments 'Adding full bibliography for 7716581--7716586.cif.'
_cod_database_code 7716581
_shelx_shelxl_version_number 2014/7
_shelx_space_group_comment
;
The symmetry employed for this shelxl refinement is uniquely defined
by the following loop, which should always be used as a source of
symmetry information in preference to the above space-group names.
They are only intended as comments.
;
_olex2_refinement_description
;
1. Fixed Uiso
 At 1.2 times of:
  All C(H) groups, All C(H,H) groups
 At 1.5 times of:
  All C(H,H,H) groups, All O(H) groups
2. Uiso/Uaniso restraints and constraints
Cl2 \\sim O9 \\sim O10 \\sim O11 \\sim O12 \\sim O11A \\sim O12A: within 2A
with sigma of 0.01 and sigma for terminal atoms of 0.02 within 2A
3. Others
 Sof(O11A)=Sof(O12A)=1-FVAR(1)
 Sof(O11)=Sof(O12)=FVAR(1)
4.a Secondary CH2 refined with riding coordinates:
 C7(H7A,H7B), C13(H13A,H13B), C1(H1A,H1B), C22(H22A,H22B), C28(H28A,H28B),
 C34(H34A,H34B)
4.b Aromatic/amide H refined with riding coordinates:
 C3(H3), C4(H4), C5(H5), C6(H6), C9(H9), C10(H10), C11(H11), C12(H12),
 C17(H17), C19(H19), C24(H24), C25(H25), C26(H26), C27(H27), C30(H30), C31(H31),
  C32(H32), C33(H33), C38(H38), C40(H40)
4.c Idealised Me refined as rotating group:
 C20(H20A,H20B,H20C), C21(H21A,H21B,H21C), C41(H41A,H41B,H41C), C42(H42A,H42B,
 H42C), C43(H43A,H43B,H43C)
4.d Idealised tetrahedral OH refined as rotating group with stretchable bonds:
 O13(H13)
;
_olex2_submission_special_instructions 'No special instructions were received'

loop_
_space_group_symop_operation_xyz
'x, y, z'
'-x, y+1/2, -z+1/2'
'-x, -y, -z'
'x, -y-1/2, z-1/2'

loop_
_atom_site_label
_atom_site_type_symbol
_atom_site_fract_x
_atom_site_fract_y
_atom_site_fract_z
_atom_site_U_iso_or_equiv
_atom_site_adp_type
_atom_site_occupancy
_atom_site_site_symmetry_order
_atom_site_calc_flag
_atom_site_refinement_flags_posn
_atom_site_refinement_flags_adp
_atom_site_refinement_flags_occupancy
_atom_site_disorder_assembly
_atom_site_disorder_group
O3 O 0.16714(8) 0.53825(5) 0.34671(6) 0.01026(18) Uani 1 1 d . . . . .
C3 C 0.30372(14) 0.32010(7) 0.23075(11) 0.0223(3) Uani 1 1 d . . . . .
H3 H 0.3307 0.2956 0.1901 0.027 Uiso 1 1 calc R U . . .
N3 N 0.16933(10) 0.54277(6) 0.14662(7) 0.0132(2) Uani 1 1 d . . . . .
Zn2 Zn 0.26728(2) 0.61155(2) 0.36734(2) 0.00875(4) Uani 1 1 d . . . . .
Cl2 Cl -0.16697(3) 0.71954(2) -0.03676(2) 0.02006(8) Uani 1 1 d . U . . .
C2 C 0.29570(12) 0.38202(7) 0.22115(9) 0.0143(3) Uani 1 1 d . . . . .
O2 O 0.44710(8) 0.66414(5) 0.34325(7) 0.0154(2) Uani 1 1 d . . . . .
N2 N 0.25765(10) 0.41712(6) 0.27792(7) 0.0122(2) Uani 1 1 d . . . . .
O4 O 0.04199(8) 0.46610(5) 0.25687(6) 0.0152(2) Uani 1 1 d . . . . .
C4 C 0.27171(15) 0.29478(8) 0.30062(12) 0.0272(4) Uani 1 1 d . . . . .
H4 H 0.2769 0.2526 0.3084 0.033 Uiso 1 1 calc R U . . .
N4 N 0.14443(10) 0.65158(5) 0.44403(7) 0.0114(2) Uani 1 1 d . . . . .
N5 N 0.35445(10) 0.61046(6) 0.47475(7) 0.0120(2) Uani 1 1 d . . . . .
C5 C 0.23192(14) 0.33133(8) 0.35951(11) 0.0245(3) Uani 1 1 d . . . . .
H5 H 0.2096 0.3148 0.4078 0.029 Uiso 1 1 calc R U . . .
O5 O 0.28060(11) 0.90264(7) 0.31803(10) 0.0386(4) Uani 1 1 d . . . . .
N6 N 0.19641(10) 0.67456(5) 0.29259(7) 0.0126(2) Uani 1 1 d . . . . .
C6 C 0.22589(12) 0.39244(7) 0.34550(9) 0.0168(3) Uani 1 1 d . . . . .
H6 H 0.1984 0.4179 0.3849 0.020 Uiso 1 1 calc R U . . .
O6 O 0.40971(11) 0.86176(7) 0.41022(8) 0.0331(3) Uani 1 1 d . . . . .
O9 O -0.09227(13) 0.73878(7) 0.02703(8) 0.0391(4) Uani 1 1 d . U . . .
C9 C 0.19108(14) 0.56558(9) 0.01063(10) 0.0235(3) Uani 1 1 d . . . . .
H9 H 0.2341 0.5628 -0.0345 0.028 Uiso 1 1 calc R U . . .
O8 O 0.3861(2) 0.81897(11) 0.28592(10) 0.0770(8) Uani 1 1 d . . . . .
C8 C 0.22941(12) 0.54086(7) 0.08210(9) 0.0152(3) Uani 1 1 d . . . . .
O7 O 0.24792(16) 0.80968(8) 0.37725(11) 0.0539(5) Uani 1 1 d . . . . .
C7 C 0.34480(12) 0.51426(8) 0.09132(9) 0.0175(3) Uani 1 1 d . . . . .
H7A H 0.3592 0.4900 0.0441 0.021 Uiso 1 1 calc R U . . .
H7B H 0.3999 0.5472 0.0949 0.021 Uiso 1 1 calc R U . . .
C10 C 0.08907(15) 0.59429(9) 0.00609(10) 0.0278(4) Uani 1 1 d . . . . .
H10 H 0.0624 0.6126 -0.0418 0.033 Uiso 1 1 calc R U . . .
C11 C 0.02645(14) 0.59594(9) 0.07245(10) 0.0247(4) Uani 1 1 d . . . . .
H11 H -0.0442 0.6147 0.0706 0.030 Uiso 1 1 calc R U . . .
O10 O -0.10901(11) 0.68066(6) -0.08798(8) 0.0293(3) Uani 1 1 d . U . . .
C12 C 0.06915(12) 0.56965(7) 0.14117(9) 0.0179(3) Uani 1 1 d . . . . .
H12 H 0.0262 0.5705 0.1865 0.021 Uiso 1 1 calc R U . . .
O13 O 0.37767(13) 0.80291(9) 0.55678(10) 0.0471(4) Uani 1 1 d . . . . .
H13 H 0.3752(6) 0.8266(15) 0.5121(19) 0.071 Uiso 1 1 calc R U . . .
C13 C 0.47466(11) 0.47697(7) 0.19616(9) 0.0144(3) Uani 1 1 d . . . . .
H13A H 0.5237 0.4601 0.1568 0.017 Uiso 1 1 calc R U . . .
H13B H 0.4792 0.4502 0.2428 0.017 Uiso 1 1 calc R U . . .
C14 C 0.51776(11) 0.53791(7) 0.22064(9) 0.0132(3) Uani 1 1 d . . . . .
C15 C 0.46001(11) 0.57563(7) 0.27016(8) 0.0115(3) Uani 1 1 d . . . . .
C17 C 0.61781(12) 0.64454(7) 0.27646(10) 0.0179(3) Uani 1 1 d . . . . .
H17 H 0.6515 0.6803 0.2965 0.021 Uiso 1 1 calc R U . . .
C16 C 0.51095(11) 0.62964(7) 0.29627(9) 0.0131(3) Uani 1 1 d . . . . .
C19 C 0.62450(12) 0.55476(7) 0.19927(10) 0.0178(3) Uani 1 1 d . . . . .
H19 H 0.6627 0.5295 0.1646 0.021 Uiso 1 1 calc R U . . .
C18 C 0.67559(12) 0.60682(8) 0.22706(10) 0.0198(3) Uani 1 1 d . . . . .
N1 N 0.35852(10) 0.47629(6) 0.16193(7) 0.0129(2) Uani 1 1 d . . . . .
O1 O 0.35987(8) 0.56112(5) 0.29644(6) 0.01157(19) Uani 1 1 d . . . . .
Cl1 Cl 0.32924(3) 0.84775(2) 0.34633(2) 0.02242(8) Uani 1 1 d . . . . .
C1 C 0.32405(12) 0.41354(7) 0.14579(9) 0.0164(3) Uani 1 1 d . . . . .
H1A H 0.3848 0.3917 0.1212 0.020 Uiso 1 1 calc R U . . .
H1B H 0.2586 0.4132 0.1082 0.020 Uiso 1 1 calc R U . . .
Zn1 Zn 0.24026(2) 0.50639(2) 0.24976(2) 0.00882(4) Uani 1 1 d . . . . .
C20 C 0.79241(14) 0.62242(9) 0.20564(14) 0.0316(4) Uani 1 1 d . . . . .
H20A H 0.8330 0.5854 0.1950 0.047 Uiso 1 1 calc R U . . .
H20B H 0.8302 0.6440 0.2496 0.047 Uiso 1 1 calc R U . . .
H20C H 0.7894 0.6479 0.1585 0.047 Uiso 1 1 calc R U . . .
C21 C 0.50123(14) 0.71113(8) 0.38854(11) 0.0237(3) Uani 1 1 d . . . . .
H21A H 0.5231 0.7433 0.3531 0.036 Uiso 1 1 calc R U . . .
H21B H 0.5672 0.6949 0.4171 0.036 Uiso 1 1 calc R U . . .
H21C H 0.4503 0.7273 0.4264 0.036 Uiso 1 1 calc R U . . .
C22 C 0.21300(12) 0.68288(7) 0.50547(9) 0.0153(3) Uani 1 1 d . . . . .
H22A H 0.1689 0.6894 0.5523 0.018 Uiso 1 1 calc R U . . .
H22B H 0.2348 0.7227 0.4854 0.018 Uiso 1 1 calc R U . . .
C23 C 0.31580(12) 0.64739(7) 0.52946(9) 0.0140(3) Uani 1 1 d . . . . .
C24 C 0.37186(14) 0.65542(8) 0.60245(9) 0.0199(3) Uani 1 1 d . . . . .
H24 H 0.3426 0.6810 0.6411 0.024 Uiso 1 1 calc R U . . .
C25 C 0.47096(15) 0.62548(8) 0.61769(10) 0.0227(3) Uani 1 1 d . . . . .
H25 H 0.5113 0.6308 0.6668 0.027 Uiso 1 1 calc R U . . .
C26 C 0.51123(13) 0.58751(7) 0.56071(10) 0.0197(3) Uani 1 1 d . . . . .
H26 H 0.5790 0.5665 0.5702 0.024 Uiso 1 1 calc R U . . .
C27 C 0.45052(12) 0.58105(7) 0.48991(9) 0.0149(3) Uani 1 1 d . . . . .
H27 H 0.4774 0.5551 0.4508 0.018 Uiso 1 1 calc R U . . .
C28 C 0.07053(12) 0.69349(7) 0.39863(9) 0.0148(3) Uani 1 1 d . . . . .
H28A H 0.0718 0.7330 0.4254 0.018 Uiso 1 1 calc R U . . .
H28B H -0.0063 0.6780 0.3980 0.018 Uiso 1 1 calc R U . . .
C29 C 0.10391(11) 0.70163(6) 0.31471(9) 0.0127(3) Uani 1 1 d . . . . .
C30 C 0.03878(13) 0.73671(7) 0.26252(10) 0.0197(3) Uani 1 1 d . . . . .
H30 H -0.0258 0.7561 0.2795 0.024 Uiso 1 1 calc R U . . .
C31 C 0.06979(15) 0.74282(8) 0.18569(11) 0.0246(3) Uani 1 1 d . . . . .
H31 H 0.0255 0.7655 0.1486 0.030 Uiso 1 1 calc R U . . .
C32 C 0.16656(15) 0.71532(8) 0.16323(10) 0.0238(3) Uani 1 1 d . . . . .
H32 H 0.1897 0.7193 0.1108 0.029 Uiso 1 1 calc R U . . .
C33 C 0.22810(13) 0.68231(7) 0.21827(9) 0.0179(3) Uani 1 1 d . . . . .
H33 H 0.2952 0.6644 0.2034 0.021 Uiso 1 1 calc R U . . .
C34 C 0.08263(12) 0.60211(7) 0.48077(8) 0.0126(3) Uani 1 1 d . . . . .
H34A H 0.0348 0.6195 0.5206 0.015 Uiso 1 1 calc R U . . .
H34B H 0.1364 0.5750 0.5088 0.015 Uiso 1 1 calc R U . . .
C35 C 0.01179(11) 0.56561(6) 0.42325(8) 0.0112(2) Uani 1 1 d . . . . .
C36 C 0.05842(10) 0.53428(6) 0.36147(8) 0.0094(2) Uani 1 1 d . . . . .
C37 C -0.01147(11) 0.49606(6) 0.31470(8) 0.0110(2) Uani 1 1 d . . . . .
C38 C -0.12371(11) 0.49038(7) 0.32741(9) 0.0139(3) Uani 1 1 d . . . . .
H38 H -0.1688 0.4643 0.2952 0.017 Uiso 1 1 calc R U . . .
C39 C -0.17012(11) 0.52316(7) 0.38768(9) 0.0144(3) Uani 1 1 d . . . . .
C40 C -0.10171(12) 0.56012(7) 0.43452(9) 0.0139(3) Uani 1 1 d . . . . .
H40 H -0.1329 0.5824 0.4756 0.017 Uiso 1 1 calc R U . . .
C41 C -0.29205(12) 0.51806(8) 0.40223(10) 0.0210(3) Uani 1 1 d . . . . .
H41A H -0.3299 0.5552 0.3853 0.032 Uiso 1 1 calc R U . . .
H41B H -0.3014 0.5117 0.4586 0.032 Uiso 1 1 calc R U . . .
H41C H -0.3239 0.4841 0.3722 0.032 Uiso 1 1 calc R U . . .
C42 C -0.01764(15) 0.42046(10) 0.21391(13) 0.0353(5) Uani 1 1 d . . . . .
H42A H -0.0800 0.4385 0.1833 0.053 Uiso 1 1 calc R U . . .
H42B H -0.0456 0.3909 0.2508 0.053 Uiso 1 1 calc R U . . .
H42C H 0.0317 0.4005 0.1781 0.053 Uiso 1 1 calc R U . . .
C43 C 0.4866(2) 0.80256(12) 0.59125(15) 0.0431(5) Uani 1 1 d . . . . .
H43A H 0.5358 0.7816 0.5563 0.065 Uiso 1 1 calc R U . . .
H43B H 0.4873 0.7819 0.6422 0.065 Uiso 1 1 calc R U . . .
H43C H 0.5122 0.8440 0.5992 0.065 Uiso 1 1 calc R U . . .
O11 O -0.1994(5) 0.7728(2) -0.0835(5) 0.0368(10) Uani 0.76(3) 1 d . U P A 1
O12 O -0.2664(7) 0.6920(3) -0.0124(5) 0.0514(16) Uani 0.76(3) 1 d . U P A 1
O11A O -0.226(2) 0.7636(10) -0.0679(11) 0.037(3) Uani 0.24(3) 1 d . U P A 2
O12A O -0.2325(19) 0.6757(10) 0.0077(9) 0.045(3) Uani 0.24(3) 1 d . U P A 2

loop_
_atom_site_aniso_label
_atom_site_aniso_U_11
_atom_site_aniso_U_22
_atom_site_aniso_U_33
_atom_site_aniso_U_23
_atom_site_aniso_U_13
_atom_site_aniso_U_12
O3 0.0053(4) 0.0120(5) 0.0137(5) -0.0025(4) 0.0024(3) -0.0013(3)
C3 0.0207(7) 0.0147(7) 0.0306(9) -0.0072(6) -0.0065(6) 0.0031(6)
N3 0.0104(5) 0.0160(6) 0.0130(5) 0.0015(4) -0.0003(4) 0.0032(4)
Zn2 0.00667(7) 0.00909(8) 0.01042(7) -0.00056(5) -0.00013(5) 0.00057(5)
Cl2 0.01624(16) 0.02097(18) 0.02318(18) -0.00588(14) 0.00305(13) 0.00014(14)
C2 0.0088(6) 0.0141(7) 0.0197(7) -0.0039(5) -0.0042(5) 0.0021(5)
O2 0.0095(4) 0.0133(5) 0.0237(5) -0.0027(4) 0.0025(4) -0.0029(4)
N2 0.0084(5) 0.0117(6) 0.0162(6) -0.0009(4) -0.0009(4) -0.0002(4)
O4 0.0094(4) 0.0176(5) 0.0187(5) -0.0091(4) 0.0015(4) -0.0026(4)
C4 0.0275(9) 0.0106(7) 0.0426(10) 0.0025(7) -0.0082(8) -0.0016(6)
N4 0.0102(5) 0.0107(5) 0.0134(5) -0.0013(4) 0.0000(4) 0.0012(4)
N5 0.0104(5) 0.0122(6) 0.0131(5) -0.0003(4) -0.0012(4) -0.0014(4)
C5 0.0226(8) 0.0190(8) 0.0316(9) 0.0085(7) -0.0029(7) -0.0049(6)
O5 0.0214(6) 0.0304(8) 0.0627(10) 0.0151(7) -0.0111(6) 0.0035(6)
N6 0.0114(5) 0.0098(5) 0.0165(6) 0.0020(4) -0.0005(4) -0.0016(4)
C6 0.0143(6) 0.0161(7) 0.0200(7) 0.0022(6) 0.0007(5) -0.0026(5)
O6 0.0226(6) 0.0413(8) 0.0348(7) 0.0147(6) -0.0049(5) -0.0103(6)
O9 0.0447(8) 0.0477(9) 0.0238(7) -0.0163(6) -0.0099(6) 0.0088(7)
C9 0.0233(8) 0.0330(9) 0.0142(7) 0.0051(6) 0.0020(6) 0.0069(7)
O8 0.1178(19) 0.0935(16) 0.0213(8) 0.0091(9) 0.0190(10) 0.0708(15)
C8 0.0134(6) 0.0181(7) 0.0141(6) 0.0016(5) 0.0006(5) 0.0026(5)
O7 0.0586(11) 0.0535(11) 0.0487(10) 0.0102(8) -0.0061(8) -0.0422(9)
C7 0.0133(6) 0.0271(8) 0.0125(6) 0.0036(6) 0.0039(5) 0.0055(6)
C10 0.0269(9) 0.0380(10) 0.0180(8) 0.0092(7) -0.0041(6) 0.0115(8)
C11 0.0187(7) 0.0314(9) 0.0235(8) 0.0045(7) -0.0026(6) 0.0109(7)
O10 0.0258(6) 0.0333(7) 0.0282(7) -0.0144(6) -0.0025(5) 0.0103(5)
C12 0.0133(6) 0.0218(8) 0.0186(7) 0.0014(6) 0.0014(5) 0.0055(6)
O13 0.0321(8) 0.0759(13) 0.0333(8) 0.0190(8) 0.0002(6) -0.0046(8)
C13 0.0085(6) 0.0164(7) 0.0184(7) -0.0008(5) 0.0015(5) 0.0043(5)
C14 0.0082(6) 0.0161(7) 0.0154(6) 0.0032(5) 0.0014(5) 0.0028(5)
C15 0.0060(5) 0.0138(7) 0.0149(6) 0.0040(5) 0.0017(5) 0.0010(5)
C17 0.0096(6) 0.0141(7) 0.0301(8) 0.0066(6) 0.0029(6) -0.0012(5)
C16 0.0079(6) 0.0127(6) 0.0188(7) 0.0040(5) 0.0019(5) 0.0011(5)
C19 0.0103(6) 0.0193(7) 0.0246(8) 0.0056(6) 0.0070(5) 0.0056(5)
C18 0.0079(6) 0.0201(8) 0.0320(9) 0.0093(6) 0.0066(6) 0.0019(5)
N1 0.0101(5) 0.0162(6) 0.0126(5) -0.0008(4) 0.0010(4) 0.0034(4)
O1 0.0058(4) 0.0145(5) 0.0147(5) -0.0026(4) 0.0030(3) -0.0017(4)
Cl1 0.02377(18) 0.02052(19) 0.02337(18) 0.00311(14) 0.00500(14) 0.00033(15)
C1 0.0141(6) 0.0189(7) 0.0163(7) -0.0064(6) 0.0000(5) 0.0033(6)
Zn1 0.00678(7) 0.01003(8) 0.00967(7) -0.00090(5) 0.00075(5) 0.00115(5)
C20 0.0130(7) 0.0241(9) 0.0594(13) 0.0080(8) 0.0163(8) 0.0004(6)
C21 0.0178(7) 0.0152(7) 0.0382(10) -0.0070(7) 0.0023(7) -0.0053(6)
C22 0.0148(6) 0.0137(7) 0.0173(7) -0.0066(5) -0.0008(5) 0.0006(5)
C23 0.0145(6) 0.0130(7) 0.0142(6) -0.0013(5) -0.0010(5) -0.0030(5)
C24 0.0260(8) 0.0189(8) 0.0144(7) -0.0030(6) -0.0040(6) -0.0031(6)
C25 0.0257(8) 0.0228(8) 0.0182(7) 0.0015(6) -0.0105(6) -0.0056(7)
C26 0.0140(7) 0.0190(8) 0.0253(8) 0.0040(6) -0.0076(6) -0.0030(6)
C27 0.0105(6) 0.0147(7) 0.0193(7) 0.0012(5) -0.0016(5) -0.0009(5)
C28 0.0114(6) 0.0137(7) 0.0194(7) 0.0007(5) 0.0006(5) 0.0047(5)
C29 0.0107(6) 0.0096(6) 0.0176(7) 0.0006(5) -0.0024(5) -0.0018(5)
C30 0.0156(7) 0.0158(7) 0.0272(8) 0.0036(6) -0.0039(6) 0.0022(6)
C31 0.0273(8) 0.0208(8) 0.0249(8) 0.0090(7) -0.0074(7) 0.0025(7)
C32 0.0330(9) 0.0202(8) 0.0182(7) 0.0078(6) 0.0008(6) 0.0006(7)
C33 0.0204(7) 0.0141(7) 0.0193(7) 0.0042(6) 0.0030(6) -0.0003(6)
C34 0.0126(6) 0.0146(7) 0.0110(6) -0.0011(5) 0.0026(5) -0.0004(5)
C35 0.0094(6) 0.0122(6) 0.0121(6) 0.0002(5) 0.0020(5) 0.0007(5)
C36 0.0056(5) 0.0109(6) 0.0120(6) 0.0008(5) 0.0016(4) -0.0004(5)
C37 0.0089(6) 0.0114(6) 0.0130(6) -0.0001(5) 0.0019(5) 0.0003(5)
C38 0.0081(6) 0.0153(7) 0.0183(7) 0.0013(5) 0.0001(5) -0.0025(5)
C39 0.0073(6) 0.0184(7) 0.0177(7) 0.0045(5) 0.0035(5) 0.0004(5)
C40 0.0111(6) 0.0170(7) 0.0140(6) 0.0015(5) 0.0052(5) 0.0024(5)
C41 0.0080(6) 0.0298(9) 0.0256(8) 0.0042(7) 0.0047(5) -0.0006(6)
C42 0.0177(8) 0.0422(12) 0.0463(12) -0.0330(10) 0.0034(7) -0.0088(8)
C43 0.0393(12) 0.0448(13) 0.0443(13) -0.0104(10) -0.0055(10) -0.0037(10)
O11 0.0228(17) 0.0242(12) 0.062(3) 0.0096(14) -0.0131(14) 0.0015(12)
O12 0.041(2) 0.051(2) 0.064(3) -0.006(2) 0.030(2) -0.0194(19)
O11A 0.039(7) 0.031(6) 0.039(5) -0.009(4) -0.009(4) 0.024(5)
O12A 0.040(6) 0.055(7) 0.042(5) 0.006(4) 0.016(4) -0.018(5)

loop_
_atom_type_symbol
_atom_type_description
_atom_type_scat_dispersion_real
_atom_type_scat_dispersion_imag
_atom_type_scat_source
C C 0.0033 0.0016 'International Tables Vol C Tables 4.2.6.8 and 6.1.1.4'
H H 0.0000 0.0000 'International Tables Vol C Tables 4.2.6.8 and 6.1.1.4'
Cl Cl 0.1484 0.1585 'International Tables Vol C Tables 4.2.6.8 and 6.1.1.4'
N N 0.0061 0.0033 'International Tables Vol C Tables 4.2.6.8 and 6.1.1.4'
O O 0.0106 0.0060 'International Tables Vol C Tables 4.2.6.8 and 6.1.1.4'
Zn Zn 0.2839 1.4301 'International Tables Vol C Tables 4.2.6.8 and 6.1.1.4'

loop_
_geom_angle_atom_site_label_1
_geom_angle_atom_site_label_2
_geom_angle_atom_site_label_3
_geom_angle
_geom_angle_site_symmetry_1
_geom_angle_site_symmetry_3
_geom_angle_publ_flag
Zn1 O3 Zn2 97.94(4) . . ?
C36 O3 Zn2 126.19(9) . . ?
C36 O3 Zn1 126.40(9) . . ?
C2 C3 H3 120.6 . . ?
C4 C3 H3 120.6 . . ?
C4 C3 C2 118.85(16) . . ?
C8 N3 C12 118.58(13) . . ?
C8 N3 Zn1 117.24(10) . . ?
C12 N3 Zn1 124.15(10) . . ?
O3 Zn2 N4 90.73(4) . . ?
O3 Zn2 N5 114.35(4) . . ?
O3 Zn2 Zn1 40.84(3) . . ?
N4 Zn2 Zn1 129.42(3) . . ?
N5 Zn2 N4 79.17(5) . . ?
N5 Zn2 Zn1 126.63(4) . . ?
N6 Zn2 O3 102.41(4) . . ?
N6 Zn2 N4 79.43(5) . . ?
N6 Zn2 N5 137.31(5) . . ?
N6 Zn2 Zn1 95.30(4) . . ?
O1 Zn2 O3 78.28(4) . . ?
O1 Zn2 N4 168.96(4) . . ?
O1 Zn2 N5 104.26(5) . . ?
O1 Zn2 N6 103.76(5) . . ?
O1 Zn2 Zn1 40.32(3) . . ?
O9 Cl2 O11 107.8(2) . . ?
O9 Cl2 O12A 98.3(7) . . ?
O10 Cl2 O9 109.17(8) . . ?
O10 Cl2 O11 106.6(3) . . ?
O10 Cl2 O12A 101.6(9) . . ?
O12 Cl2 O9 114.5(4) . . ?
O12 Cl2 O10 111.1(2) . . ?
O12 Cl2 O11 107.3(3) . . ?
O11A Cl2 O9 113.0(9) . . ?
O11A Cl2 O10 118.7(8) . . ?
O11A Cl2 O12A 113.7(7) . . ?
C3 C2 C1 122.75(14) . . ?
N2 C2 C3 121.20(15) . . ?
N2 C2 C1 116.00(13) . . ?
C16 O2 C21 117.65(12) . . ?
C2 N2 C6 119.89(13) . . ?
C2 N2 Zn1 115.59(10) . . ?
C6 N2 Zn1 124.31(10) . . ?
C37 O4 C42 117.85(12) . . ?
C3 C4 H4 120.1 . . ?
C3 C4 C5 119.87(16) . . ?
C5 C4 H4 120.1 . . ?
C22 N4 Zn2 103.70(8) . . ?
C22 N4 C28 111.87(12) . . ?
C22 N4 C34 109.28(11) . . ?
C28 N4 Zn2 110.68(9) . . ?
C28 N4 C34 112.50(11) . . ?
C34 N4 Zn2 108.40(8) . . ?
C23 N5 Zn2 115.15(10) . . ?
C23 N5 C27 119.57(13) . . ?
C27 N5 Zn2 124.89(10) . . ?
C4 C5 H5 121.0 . . ?
C6 C5 C4 117.93(16) . . ?
C6 C5 H5 121.0 . . ?
C29 N6 Zn2 117.54(10) . . ?
C29 N6 C33 119.07(13) . . ?
C33 N6 Zn2 122.48(10) . . ?
N2 C6 C5 122.26(15) . . ?
N2 C6 H6 118.9 . . ?
C5 C6 H6 118.9 . . ?
C8 C9 H9 120.5 . . ?
C10 C9 H9 120.5 . . ?
C10 C9 C8 119.08(15) . . ?
N3 C8 C9 121.89(14) . . ?
N3 C8 C7 117.44(13) . . ?
C9 C8 C7 120.54(14) . . ?
C8 C7 H7A 109.2 . . ?
C8 C7 H7B 109.2 . . ?
H7A C7 H7B 107.9 . . ?
N1 C7 C8 111.92(12) . . ?
N1 C7 H7A 109.2 . . ?
N1 C7 H7B 109.2 . . ?
C9 C10 H10 120.4 . . ?
C9 C10 C11 119.14(15) . . ?
C11 C10 H10 120.4 . . ?
C10 C11 H11 120.7 . . ?
C12 C11 C10 118.55(15) . . ?
C12 C11 H11 120.7 . . ?
N3 C12 C11 122.73(15) . . ?
N3 C12 H12 118.6 . . ?
C11 C12 H12 118.6 . . ?
C43 O13 H13 109.5 . . ?
H13A C13 H13B 107.5 . . ?
C14 C13 H13A 108.5 . . ?
C14 C13 H13B 108.5 . . ?
N1 C13 H13A 108.5 . . ?
N1 C13 H13B 108.5 . . ?
N1 C13 C14 114.98(12) . . ?
C15 C14 C13 122.05(12) . . ?
C15 C14 C19 119.12(14) . . ?
C19 C14 C13 118.53(13) . . ?
C14 C15 C16 118.46(12) . . ?
O1 C15 C14 122.54(13) . . ?
O1 C15 C16 118.94(12) . . ?
C16 C17 H17 120.0 . . ?
C16 C17 C18 120.02(15) . . ?
C18 C17 H17 120.0 . . ?
O2 C16 C15 114.18(12) . . ?
O2 C16 C17 124.32(14) . . ?
C17 C16 C15 121.49(14) . . ?
C14 C19 H19 118.9 . . ?
C18 C19 C14 122.22(14) . . ?
C18 C19 H19 118.9 . . ?
C17 C18 C20 120.42(16) . . ?
C19 C18 C17 118.62(13) . . ?
C19 C18 C20 120.96(15) . . ?
C7 N1 C13 112.09(12) . . ?
C7 N1 C1 111.93(12) . . ?
C7 N1 Zn1 108.94(9) . . ?
C13 N1 Zn1 111.17(9) . . ?
C1 N1 C13 109.39(11) . . ?
C1 N1 Zn1 102.96(9) . . ?
C15 O1 Zn2 126.58(9) . . ?
C15 O1 Zn1 130.54(9) . . ?
Zn1 O1 Zn2 99.26(4) . . ?
O5 Cl1 O6 108.39(9) . . ?
O8 Cl1 O5 110.51(11) . . ?
O8 Cl1 O6 107.81(12) . . ?
O8 Cl1 O7 111.64(15) . . ?
O7 Cl1 O5 110.76(11) . . ?
O7 Cl1 O6 107.59(9) . . ?
C2 C1 H1A 109.5 . . ?
C2 C1 H1B 109.5 . . ?
N1 C1 C2 110.80(12) . . ?
N1 C1 H1A 109.5 . . ?
N1 C1 H1B 109.5 . . ?
H1A C1 H1B 108.1 . . ?
O3 Zn1 N3 111.62(4) . . ?
O3 Zn1 Zn2 41.22(3) . . ?
O3 Zn1 N2 101.12(5) . . ?
O3 Zn1 N1 165.71(4) . . ?
N3 Zn1 Zn2 105.96(4) . . ?
N3 Zn1 N1 78.68(5) . . ?
N2 Zn1 N3 127.43(5) . . ?
N2 Zn1 Zn2 125.35(4) . . ?
N2 Zn1 N1 78.61(5) . . ?
N1 Zn1 Zn2 127.82(3) . . ?
O1 Zn1 O3 78.74(4) . . ?
O1 Zn1 N3 110.57(5) . . ?
O1 Zn1 Zn2 40.42(3) . . ?
O1 Zn1 N2 115.47(5) . . ?
O1 Zn1 N1 88.43(4) . . ?
C18 C20 H20A 109.5 . . ?
C18 C20 H20B 109.5 . . ?
C18 C20 H20C 109.5 . . ?
H20A C20 H20B 109.5 . . ?
H20A C20 H20C 109.5 . . ?
H20B C20 H20C 109.5 . . ?
O2 C21 H21A 109.5 . . ?
O2 C21 H21B 109.5 . . ?
O2 C21 H21C 109.5 . . ?
H21A C21 H21B 109.5 . . ?
H21A C21 H21C 109.5 . . ?
H21B C21 H21C 109.5 . . ?
N4 C22 H22A 109.3 . . ?
N4 C22 H22B 109.3 . . ?
N4 C22 C23 111.60(12) . . ?
H22A C22 H22B 108.0 . . ?
C23 C22 H22A 109.3 . . ?
C23 C22 H22B 109.3 . . ?
N5 C23 C22 116.42(13) . . ?
N5 C23 C24 121.56(14) . . ?
C24 C23 C22 121.88(14) . . ?
C23 C24 H24 120.6 . . ?
C25 C24 C23 118.75(15) . . ?
C25 C24 H24 120.6 . . ?
C24 C25 H25 120.2 . . ?
C24 C25 C26 119.58(15) . . ?
C26 C25 H25 120.2 . . ?
C25 C26 H26 120.7 . . ?
C27 C26 C25 118.57(15) . . ?
C27 C26 H26 120.7 . . ?
N5 C27 C26 121.96(14) . . ?
N5 C27 H27 119.0 . . ?
C26 C27 H27 119.0 . . ?
N4 C28 H28A 109.1 . . ?
N4 C28 H28B 109.1 . . ?
N4 C28 C29 112.50(12) . . ?
H28A C28 H28B 107.8 . . ?
C29 C28 H28A 109.1 . . ?
C29 C28 H28B 109.1 . . ?
N6 C29 C28 118.51(13) . . ?
N6 C29 C30 121.72(14) . . ?
C30 C29 C28 119.77(13) . . ?
C29 C30 H30 120.6 . . ?
C31 C30 C29 118.88(15) . . ?
C31 C30 H30 120.6 . . ?
C30 C31 H31 120.4 . . ?
C30 C31 C32 119.23(15) . . ?
C32 C31 H31 120.4 . . ?
C31 C32 H32 120.6 . . ?
C33 C32 C31 118.80(16) . . ?
C33 C32 H32 120.6 . . ?
N6 C33 C32 122.25(15) . . ?
N6 C33 H33 118.9 . . ?
C32 C33 H33 118.9 . . ?
N4 C34 H34A 108.7 . . ?
N4 C34 H34B 108.7 . . ?
N4 C34 C35 114.20(11) . . ?
H34A C34 H34B 107.6 . . ?
C35 C34 H34A 108.7 . . ?
C35 C34 H34B 108.7 . . ?
C36 C35 C34 121.14(12) . . ?
C40 C35 C34 119.18(12) . . ?
C40 C35 C36 119.57(13) . . ?
O3 C36 C35 122.54(12) . . ?
O3 C36 C37 119.55(12) . . ?
C35 C36 C37 117.89(12) . . ?
O4 C37 C36 113.79(11) . . ?
O4 C37 C38 124.39(13) . . ?
C38 C37 C36 121.82(13) . . ?
C37 C38 H38 120.1 . . ?
C37 C38 C39 119.86(13) . . ?
C39 C38 H38 120.1 . . ?
C38 C39 C41 120.81(14) . . ?
C40 C39 C38 118.63(13) . . ?
C40 C39 C41 120.56(14) . . ?
C35 C40 H40 118.9 . . ?
C39 C40 C35 122.18(13) . . ?
C39 C40 H40 118.9 . . ?
C39 C41 H41A 109.5 . . ?
C39 C41 H41B 109.5 . . ?
C39 C41 H41C 109.5 . . ?
H41A C41 H41B 109.5 . . ?
H41A C41 H41C 109.5 . . ?
H41B C41 H41C 109.5 . . ?
O4 C42 H42A 109.5 . . ?
O4 C42 H42B 109.5 . . ?
O4 C42 H42C 109.5 . . ?
H42A C42 H42B 109.5 . . ?
H42A C42 H42C 109.5 . . ?
H42B C42 H42C 109.5 . . ?
O13 C43 H43A 109.5 . . ?
O13 C43 H43B 109.5 . . ?
O13 C43 H43C 109.5 . . ?
H43A C43 H43B 109.5 . . ?
H43A C43 H43C 109.5 . . ?
H43B C43 H43C 109.5 . . ?

loop_
_geom_bond_atom_site_label_1
_geom_bond_atom_site_label_2
_geom_bond_distance
_geom_bond_site_symmetry_2
_geom_bond_publ_flag
O3 Zn2 2.0508(10) . ?
O3 Zn1 2.0350(10) . ?
O3 C36 1.3533(15) . ?
C3 H3 0.9500 . ?
C3 C2 1.391(2) . ?
C3 C4 1.386(3) . ?
N3 C8 1.3455(19) . ?
N3 C12 1.3494(19) . ?
N3 Zn1 2.0732(12) . ?
Zn2 N4 2.2119(12) . ?
Zn2 N5 2.0577(12) . ?
Zn2 N6 2.0486(12) . ?
Zn2 O1 2.0248(10) . ?
Zn2 Zn1 3.0823(2) . ?
Cl2 O9 1.4383(14) . ?
Cl2 O10 1.4347(13) . ?
Cl2 O11 1.469(6) . ?
Cl2 O12 1.430(4) . ?
Cl2 O11A 1.309(16) . ?
Cl2 O12A 1.487(13) . ?
C2 N2 1.3403(19) . ?
C2 C1 1.513(2) . ?
O2 C16 1.3729(18) . ?
O2 C21 1.4356(19) . ?
N2 C6 1.3453(19) . ?
N2 Zn1 2.0520(13) . ?
O4 C37 1.3752(17) . ?
O4 C42 1.4244(19) . ?
C4 H4 0.9500 . ?
C4 C5 1.393(3) . ?
N4 C22 1.4730(19) . ?
N4 C28 1.4800(18) . ?
N4 C34 1.4859(18) . ?
N5 C23 1.3419(19) . ?
N5 C27 1.3461(19) . ?
C5 H5 0.9500 . ?
C5 C6 1.382(2) . ?
O5 Cl1 1.4283(14) . ?
N6 C29 1.3407(18) . ?
N6 C33 1.3481(19) . ?
C6 H6 0.9500 . ?
O6 Cl1 1.4522(14) . ?
C9 H9 0.9500 . ?
C9 C8 1.389(2) . ?
C9 C10 1.387(2) . ?
O8 Cl1 1.4168(17) . ?
C8 C7 1.516(2) . ?
O7 Cl1 1.4189(15) . ?
C7 H7A 0.9900 . ?
C7 H7B 0.9900 . ?
C7 N1 1.4687(19) . ?
C10 H10 0.9500 . ?
C10 C11 1.389(2) . ?
C11 H11 0.9500 . ?
C11 C12 1.381(2) . ?
C12 H12 0.9500 . ?
O13 H13 0.92(3) . ?
O13 C43 1.412(3) . ?
C13 H13A 0.9900 . ?
C13 H13B 0.9900 . ?
C13 C14 1.504(2) . ?
C13 N1 1.4911(18) . ?
C14 C15 1.400(2) . ?
C14 C19 1.4089(19) . ?
C15 C16 1.412(2) . ?
C15 O1 1.3506(15) . ?
C17 H17 0.9500 . ?
C17 C16 1.3913(19) . ?
C17 C18 1.399(2) . ?
C19 H19 0.9500 . ?
C19 C18 1.384(2) . ?
C18 C20 1.516(2) . ?
N1 C1 1.479(2) . ?
N1 Zn1 2.2212(12) . ?
O1 Zn1 2.0206(10) . ?
C1 H1A 0.9900 . ?
C1 H1B 0.9900 . ?
C20 H20A 0.9800 . ?
C20 H20B 0.9800 . ?
C20 H20C 0.9800 . ?
C21 H21A 0.9800 . ?
C21 H21B 0.9800 . ?
C21 H21C 0.9800 . ?
C22 H22A 0.9900 . ?
C22 H22B 0.9900 . ?
C22 C23 1.510(2) . ?
C23 C24 1.392(2) . ?
C24 H24 0.9500 . ?
C24 C25 1.383(2) . ?
C25 H25 0.9500 . ?
C25 C26 1.391(2) . ?
C26 H26 0.9500 . ?
C26 C27 1.382(2) . ?
C27 H27 0.9500 . ?
C28 H28A 0.9900 . ?
C28 H28B 0.9900 . ?
C28 C29 1.511(2) . ?
C29 C30 1.393(2) . ?
C30 H30 0.9500 . ?
C30 C31 1.382(2) . ?
C31 H31 0.9500 . ?
C31 C32 1.391(3) . ?
C32 H32 0.9500 . ?
C32 C33 1.376(2) . ?
C33 H33 0.9500 . ?
C34 H34A 0.9900 . ?
C34 H34B 0.9900 . ?
C34 C35 1.503(2) . ?
C35 C36 1.4015(18) . ?
C35 C40 1.4002(19) . ?
C36 C37 1.4134(19) . ?
C37 C38 1.3904(18) . ?
C38 H38 0.9500 . ?
C38 C39 1.397(2) . ?
C39 C40 1.387(2) . ?
C39 C41 1.511(2) . ?
C40 H40 0.9500 . ?
C41 H41A 0.9800 . ?
C41 H41B 0.9800 . ?
C41 H41C 0.9800 . ?
C42 H42A 0.9800 . ?
C42 H42B 0.9800 . ?
C42 H42C 0.9800 . ?
C43 H43A 0.9800 . ?
C43 H43B 0.9800 . ?
C43 H43C 0.9800 . ?

loop_
_geom_torsion_atom_site_label_1
_geom_torsion_atom_site_label_2
_geom_torsion_atom_site_label_3
_geom_torsion_atom_site_label_4
_geom_torsion
_geom_torsion_site_symmetry_1
_geom_torsion_site_symmetry_2
_geom_torsion_site_symmetry_3
_geom_torsion_site_symmetry_4
_geom_torsion_publ_flag
O3 C36 C37 O4 -0.10(19) . . . . ?
O3 C36 C37 C38 -179.99(13) . . . . ?
C3 C2 N2 C6 -0.3(2) . . . . ?
C3 C2 N2 Zn1 -175.37(11) . . . . ?
C3 C2 C1 N1 -153.71(14) . . . . ?
C3 C4 C5 C6 0.0(3) . . . . ?
N3 C8 C7 N1 19.7(2) . . . . ?
Zn2 O3 C36 C35 -30.77(18) . . . . ?
Zn2 O3 C36 C37 150.95(10) . . . . ?
Zn2 N4 C22 C23 -38.47(13) . . . . ?
Zn2 N4 C28 C29 -4.62(15) . . . . ?
Zn2 N4 C34 C35 -65.99(13) . . . . ?
Zn2 N5 C23 C22 1.64(16) . . . . ?
Zn2 N5 C23 C24 -174.22(12) . . . . ?
Zn2 N5 C27 C26 172.65(11) . . . . ?
Zn2 N6 C29 C28 11.80(17) . . . . ?
Zn2 N6 C29 C30 -168.24(12) . . . . ?
Zn2 N6 C33 C32 166.32(13) . . . . ?
C2 C3 C4 C5 0.3(3) . . . . ?
C2 N2 C6 C5 0.7(2) . . . . ?
N2 C2 C1 N1 28.90(17) . . . . ?
O4 C37 C38 C39 -179.67(14) . . . . ?
C4 C3 C2 N2 -0.1(2) . . . . ?
C4 C3 C2 C1 -177.38(15) . . . . ?
C4 C5 C6 N2 -0.5(2) . . . . ?
N4 C22 C23 N5 27.28(18) . . . . ?
N4 C22 C23 C24 -156.88(14) . . . . ?
N4 C28 C29 N6 -4.09(19) . . . . ?
N4 C28 C29 C30 175.95(13) . . . . ?
N4 C34 C35 C36 60.25(18) . . . . ?
N4 C34 C35 C40 -123.49(14) . . . . ?
N5 C23 C24 C25 1.5(2) . . . . ?
N6 C29 C30 C31 1.0(2) . . . . ?
C9 C8 C7 N1 -164.22(15) . . . . ?
C9 C10 C11 C12 1.1(3) . . . . ?
C8 N3 C12 C11 -0.9(2) . . . . ?
C8 C9 C10 C11 -2.0(3) . . . . ?
C8 C7 N1 C13 -149.20(13) . . . . ?
C8 C7 N1 C1 87.44(15) . . . . ?
C8 C7 N1 Zn1 -25.74(15) . . . . ?
C7 N1 C1 C2 -157.76(12) . . . . ?
C10 C9 C8 N3 1.5(3) . . . . ?
C10 C9 C8 C7 -174.33(17) . . . . ?
C10 C11 C12 N3 0.4(3) . . . . ?
C12 N3 C8 C9 -0.1(2) . . . . ?
C12 N3 C8 C7 175.89(14) . . . . ?
C13 C14 C15 C16 174.16(13) . . . . ?
C13 C14 C15 O1 -3.0(2) . . . . ?
C13 C14 C19 C18 -172.28(14) . . . . ?
C13 N1 C1 C2 77.38(14) . . . . ?
C14 C13 N1 C7 59.23(16) . . . . ?
C14 C13 N1 C1 -176.00(12) . . . . ?
C14 C13 N1 Zn1 -62.97(14) . . . . ?
C14 C15 C16 O2 178.79(13) . . . . ?
C14 C15 C16 C17 -2.6(2) . . . . ?
C14 C15 O1 Zn2 -179.54(10) . . . . ?
C14 C15 O1 Zn1 -25.6(2) . . . . ?
C14 C19 C18 C17 -1.6(2) . . . . ?
C14 C19 C18 C20 177.47(16) . . . . ?
C15 C14 C19 C18 1.5(2) . . . . ?
C16 C15 O1 Zn2 3.36(18) . . . . ?
C16 C15 O1 Zn1 157.32(10) . . . . ?
C16 C17 C18 C19 -0.4(2) . . . . ?
C16 C17 C18 C20 -179.53(16) . . . . ?
C19 C14 C15 C16 0.6(2) . . . . ?
C19 C14 C15 O1 -176.55(13) . . . . ?
C18 C17 C16 O2 -178.97(14) . . . . ?
C18 C17 C16 C15 2.6(2) . . . . ?
N1 C13 C14 C15 52.01(19) . . . . ?
N1 C13 C14 C19 -134.36(14) . . . . ?
O1 C15 C16 O2 -3.99(19) . . . . ?
O1 C15 C16 C17 174.61(13) . . . . ?
C1 C2 N2 C6 177.09(13) . . . . ?
C1 C2 N2 Zn1 2.06(16) . . . . ?
Zn1 O3 C36 C35 -169.54(10) . . . . ?
Zn1 O3 C36 C37 12.18(18) . . . . ?
Zn1 N3 C8 C9 -178.02(13) . . . . ?
Zn1 N3 C8 C7 -2.03(19) . . . . ?
Zn1 N3 C12 C11 176.88(14) . . . . ?
Zn1 N2 C6 C5 175.24(12) . . . . ?
Zn1 N1 C1 C2 -40.91(12) . . . . ?
C21 O2 C16 C15 164.28(14) . . . . ?
C21 O2 C16 C17 -14.3(2) . . . . ?
C22 N4 C28 C29 110.48(14) . . . . ?
C22 N4 C34 C35 -178.37(12) . . . . ?
C22 C23 C24 C25 -174.14(15) . . . . ?
C23 N5 C27 C26 0.2(2) . . . . ?
C23 C24 C25 C26 -1.1(2) . . . . ?
C24 C25 C26 C27 0.2(2) . . . . ?
C25 C26 C27 N5 0.2(2) . . . . ?
C27 N5 C23 C22 174.80(13) . . . . ?
C27 N5 C23 C24 -1.1(2) . . . . ?
C28 N4 C22 C23 -157.77(12) . . . . ?
C28 N4 C34 C35 56.73(16) . . . . ?
C28 C29 C30 C31 -178.99(15) . . . . ?
C29 N6 C33 C32 -2.5(2) . . . . ?
C29 C30 C31 C32 -1.9(3) . . . . ?
C30 C31 C32 C33 0.6(3) . . . . ?
C31 C32 C33 N6 1.6(3) . . . . ?
C33 N6 C29 C28 -178.86(13) . . . . ?
C33 N6 C29 C30 1.1(2) . . . . ?
C34 N4 C22 C23 76.97(14) . . . . ?
C34 N4 C28 C29 -126.06(13) . . . . ?
C34 C35 C36 O3 -4.7(2) . . . . ?
C34 C35 C36 C37 173.64(13) . . . . ?
C34 C35 C40 C39 -174.52(14) . . . . ?
C35 C36 C37 O4 -178.46(12) . . . . ?
C35 C36 C37 C38 1.7(2) . . . . ?
C36 C35 C40 C39 1.8(2) . . . . ?
C36 C37 C38 C39 0.2(2) . . . . ?
C37 C38 C39 C40 -1.1(2) . . . . ?
C37 C38 C39 C41 179.55(14) . . . . ?
C38 C39 C40 C35 0.1(2) . . . . ?
C40 C35 C36 O3 179.09(13) . . . . ?
C40 C35 C36 C37 -2.6(2) . . . . ?
C41 C39 C40 C35 179.46(14) . . . . ?
C42 O4 C37 C36 171.50(16) . . . . ?
C42 O4 C37 C38 -8.6(2) . . . . ?
